data_7218473
loop_
_publ_author_name
'Li, Liang'
'Sun, Jing-Wen'
'Sha, Jing-Quan'
'Li, Guang-Ming'
'Yan, Peng-Fei'
'Wang, Cheng'

_publ_section_title
;
 Construction of POMOFs with different degrees of interpenetration and the
 same topology
;
_journal_issue 3
_journal_name_full CrystEngComm
_journal_page_first 633
_journal_paper_doi 10.1039/C4CE01725K
_journal_volume 17
_journal_year 2015
_chemical_formula_moiety 'C12 H10 Cu N4 O40 Si W12, C12 H10 N4, 2(O)'
_chemical_formula_sum 'C24 H20 Cu N8 O42 Si W12'
_chemical_formula_weight 3390.20
_chemical_name_systematic
;
 ?
;
_space_group_IT_number 15
_symmetry_space_group_name_Hall '-C 2yc'
_symmetry_space_group_name_H-M 'C 1 2/c 1'
_atom_sites_solution_hydrogens geom
_atom_sites_solution_primary direct
_atom_sites_solution_secondary difmap
_audit_creation_method SHELXL-97
_cell_angle_alpha 90.000(5)
_cell_angle_beta 99.405(5)
_cell_angle_gamma 90.000(5)
_cell_formula_units_Z 4
_cell_length_a 24.737(5)
_cell_length_b 10.601(5)
_cell_length_c 20.038(5)
_cell_measurement_temperature 293(2)
_cell_volume 5184(3)
_computing_structure_refinement 'SHELXL-97 (Sheldrick, 1997)'
_diffrn_ambient_temperature 293(2)
_diffrn_measured_fraction_theta_full 0.998
_diffrn_measured_fraction_theta_max 0.998
_diffrn_radiation_monochromator graphite
_diffrn_radiation_source 'fine-focus sealed tube'
_diffrn_radiation_type MoK\a
_diffrn_radiation_wavelength 0.71069
_diffrn_reflns_av_R_equivalents 0.0478
_diffrn_reflns_av_sigmaI/netI 0.0605
_diffrn_reflns_limit_h_max 26
_diffrn_reflns_limit_h_min -29
_diffrn_reflns_limit_k_max 10
_diffrn_reflns_limit_k_min -12
_diffrn_reflns_limit_l_max 22
_diffrn_reflns_limit_l_min -23
_diffrn_reflns_number 8583
_diffrn_reflns_theta_full 25.00
_diffrn_reflns_theta_max 25.00
_diffrn_reflns_theta_min 3.16
_exptl_absorpt_coefficient_mu 27.045
_exptl_absorpt_correction_T_max 0.001
_exptl_absorpt_correction_T_min 0.000
_exptl_absorpt_correction_type multi-scan
_exptl_crystal_colour green
_exptl_crystal_density_diffrn 4.344
_exptl_crystal_density_method 'not measured'
_exptl_crystal_F_000 5948
_exptl_crystal_size_max 0.40
_exptl_crystal_size_mid 0.34
_exptl_crystal_size_min 0.27
_refine_diff_density_max 2.600
_refine_diff_density_min -2.936
_refine_diff_density_rms 0.493
_refine_ls_extinction_method none
_refine_ls_goodness_of_fit_ref 1.133
_refine_ls_hydrogen_treatment mixed
_refine_ls_matrix_type full
_refine_ls_number_parameters 399
_refine_ls_number_reflns 4545
_refine_ls_number_restraints 48
_refine_ls_restrained_S_all 1.127
_refine_ls_R_factor_all 0.0550
_refine_ls_R_factor_gt 0.0455
_refine_ls_shift/su_max 0.000
_refine_ls_shift/su_mean 0.000
_refine_ls_structure_factor_coef Fsqd
_refine_ls_weighting_details 'calc w=1/[\s^2^(Fo^2^)+(0.0472P)^2^+0.0000P] where P=(Fo^2^+2Fc^2^)/3'
_refine_ls_weighting_scheme calc
_refine_ls_wR_factor_gt 0.1095
_refine_ls_wR_factor_ref 0.1163
_reflns_number_gt 3808
_reflns_number_total 4554
_reflns_threshold_expression >2sigma(I)
_cod_data_source_file c4ce01725k2.cif
_cod_data_source_block 1313
_cod_depositor_comments 'Adding full bibliography for 7218471--7218473.cif.'
_cod_original_sg_symbol_H-M 'C 2/c'
_cod_database_code 7218473

loop_
_symmetry_equiv_pos_as_xyz
'x, y, z'
'-x, y, -z+1/2'
'x+1/2, y+1/2, z'
'-x+1/2, y+1/2, -z+1/2'
'-x, -y, -z'
'x, -y, z-1/2'
'-x+1/2, -y+1/2, -z'
'x+1/2, -y+1/2, z-1/2'

loop_
_atom_site_label
_atom_site_type_symbol
_atom_site_fract_x
_atom_site_fract_y
_atom_site_fract_z
_atom_site_U_iso_or_equiv
_atom_site_adp_type
_atom_site_occupancy
_atom_site_symmetry_multiplicity
_atom_site_calc_flag
_atom_site_refinement_flags
C1 C 0.1075(6) -0.1197(14) 0.4964(7) 0.018(3) Uani 1 1 d .
H1 H 0.0985 -0.1921 0.5184 0.021 Uiso 1 1 calc R
C2 C 0.1517(7) 0.0158(14) 0.4443(8) 0.021(4) Uani 1 1 d U
H2 H 0.1783 0.0553 0.4238 0.025 Uiso 1 1 calc R
C3 C 0.1026(6) 0.0590(17) 0.4487(7) 0.022(4) Uani 1 1 d .
H3 H 0.0890 0.1364 0.4316 0.026 Uiso 1 1 calc R
C5 C 0.2429(6) -0.1661(14) 0.4475(7) 0.018(3) Uani 1 1 d U
H5 H 0.2376 -0.1088 0.4119 0.021 Uiso 1 1 calc R
C6 C 0.2100(6) -0.2666(14) 0.5402(7) 0.018(3) Uani 1 1 d U
H6 H 0.1831 -0.2774 0.5671 0.022 Uiso 1 1 calc R
C7 C 0.2895(8) 0.208(2) 0.4636(9) 0.046(5) Uani 1 1 d .
H7 H 0.3166 0.1810 0.4399 0.055 Uiso 1 1 calc R
C8 C 0.2246(7) 0.3622(16) 0.4847(8) 0.031(4) Uani 1 1 d .
H8 H 0.2077 0.4399 0.4753 0.037 Uiso 1 1 calc R
C9 C 0.2615(7) 0.3251(17) 0.4471(8) 0.033(4) Uani 1 1 d .
C10 C 0.3321(7) 0.411(2) 0.3821(10) 0.052(6) Uani 1 1 d .
H10 H 0.3630 0.3684 0.4034 0.063 Uiso 1 1 calc R
C11 C 0.2442(8) 0.4783(18) 0.3565(10) 0.042(5) Uani 1 1 d .
H11 H 0.2069 0.4887 0.3570 0.050 Uiso 1 1 calc R
N1 N 0.0740(5) -0.0244(11) 0.4816(6) 0.015(3) Uani 1 1 d .
N2 N 0.1558(5) -0.1021(12) 0.4767(5) 0.017(3) Uani 1 1 d U
N4 N 0.2778(6) 0.4010(14) 0.3955(7) 0.035(4) Uani 1 1 d .
N5 N 0.2744(7) 0.5396(17) 0.3155(9) 0.050(5) Uani 1 1 d .
C12 C 0.3287(9) 0.4984(17) 0.3302(12) 0.048(6) Uani 1 1 d .
H12 H 0.3574 0.5250 0.3090 0.058 Uiso 1 1 calc R
O1 O -0.0452(4) 0.4119(9) 0.2775(4) 0.014(2) Uani 1 1 d .
O2 O -0.0299(3) 0.5871(9) 0.1882(4) 0.009(2) Uani 1 1 d .
O1W O 0.2536(5) 0.2521(12) 0.2489(7) 0.059(5) Uani 1 1 d .
O3 O 0.0370(4) 0.8565(9) 0.0819(5) 0.022(2) Uani 1 1 d .
O4 O 0.0550(4) 0.7769(10) 0.2180(5) 0.023(3) Uani 1 1 d .
O5 O 0.0681(4) 0.6070(10) 0.1293(4) 0.016(2) Uani 1 1 d .
O6 O -0.0319(3) 0.6445(9) 0.0627(4) 0.014(2) Uani 1 1 d .
O7 O -0.0490(4) 0.8168(9) 0.1533(4) 0.015(2) Uani 1 1 d .
O8 O 0.1533(4) 0.8394(10) 0.3074(5) 0.021(2) Uani 1 1 d .
O9 O 0.1268(4) 0.6000(9) 0.2488(5) 0.018(2) Uani 1 1 d .
O10 O 0.1768(4) 0.5188(9) 0.1411(5) 0.018(2) Uani 1 1 d U
O11 O 0.0864(3) 0.3527(9) 0.1156(4) 0.012(2) Uani 1 1 d .
O12 O 0.1483(3) 0.3605(9) 0.2377(4) 0.012(2) Uani 1 1 d .
O13 O -0.1138(4) 0.4799(10) 0.0081(5) 0.023(3) Uani 1 1 d .
O14 O -0.1239(3) 0.6392(9) 0.1169(4) 0.011(2) Uani 1 1 d U
O15 O -0.1106(3) 0.3932(9) 0.1419(4) 0.014(2) Uani 1 1 d .
O16 O 0.1499(4) 0.1616(10) 0.3241(5) 0.022(2) Uani 1 1 d .
O17 O 0.0364(4) 0.2210(9) 0.3227(4) 0.012(2) Uani 1 1 d .
O18 O -0.0735(4) 0.1790(9) 0.2935(4) 0.017(2) Uani 1 1 d .
O19 O 0.0199(3) 0.3923(9) 0.4082(4) 0.013(2) Uani 1 1 d .
O20 O -0.0183(4) 0.1437(10) 0.4261(5) 0.020(2) Uani 1 1 d .
Si1 Si 0.0000 0.4979(5) 0.2500 0.0064(11) Uani 1 2 d SU
Cu1 Cu 0.0000 0.0000 0.5000 0.0130(6) Uani 1 2 d S
W1 W 0.01464(2) 0.74051(6) 0.13230(3) 0.01269(17) Uani 1 1 d .
W2 W 0.10168(2) 0.72897(6) 0.30128(3) 0.01289(17) Uani 1 1 d .
W3 W 0.11849(2) 0.48828(5) 0.17177(3) 0.01106(17) Uani 1 1 d .
W4 W -0.07682(2) 0.51137(6) 0.08523(3) 0.01278(17) Uani 1 1 d .
W5 W 0.10336(2) 0.26986(6) 0.28945(3) 0.01191(17) Uani 1 1 d .
W6 W -0.02440(2) 0.25840(6) 0.36331(3) 0.01156(17) Uani 1 1 d .
C4 C 0.2026(5) -0.1814(13) 0.4872(6) 0.013(3) Uani 1 1 d U

loop_
_atom_site_aniso_label
_atom_site_aniso_U_11
_atom_site_aniso_U_22
_atom_site_aniso_U_33
_atom_site_aniso_U_23
_atom_site_aniso_U_13
_atom_site_aniso_U_12
C1 0.022(8) 0.014(9) 0.020(7) 0.012(6) 0.010(6) 0.002(7)
C2 0.020(4) 0.020(4) 0.021(4) 0.0004(10) 0.0031(12) 0.0002(10)
C3 0.016(8) 0.030(10) 0.020(8) 0.010(7) 0.001(6) 0.005(8)
C5 0.018(3) 0.018(3) 0.018(3) 0.0002(10) 0.0029(11) 0.0003(10)
C6 0.018(3) 0.019(3) 0.018(3) 0.0001(10) 0.0033(12) 0.0003(10)
C7 0.043(12) 0.056(14) 0.039(11) -0.023(11) 0.009(9) -0.001(11)
C8 0.037(10) 0.018(10) 0.038(10) -0.002(8) 0.006(8) 0.011(8)
C9 0.027(9) 0.035(11) 0.035(10) -0.011(9) 0.002(8) 0.011(9)
C10 0.022(9) 0.086(18) 0.049(12) -0.009(13) 0.004(9) 0.000(11)
C11 0.031(11) 0.054(14) 0.041(11) 0.008(10) 0.006(9) 0.017(10)
N1 0.016(6) 0.020(7) 0.008(6) -0.004(5) 0.003(5) 0.006(6)
N2 0.017(3) 0.017(3) 0.017(3) 0.0001(10) 0.0031(11) 0.0001(10)
N4 0.028(8) 0.040(10) 0.040(8) -0.013(8) 0.014(7) 0.003(8)
N5 0.040(10) 0.054(12) 0.057(11) 0.008(9) 0.011(8) 0.016(9)
C12 0.028(12) 0.045(15) 0.076(16) 0.002(11) 0.020(11) -0.008(9)
O1 0.019(5) 0.010(6) 0.012(5) 0.003(4) 0.006(4) 0.001(5)
O2 0.009(4) 0.012(5) 0.007(4) 0.004(4) -0.001(3) 0.005(4)
O1W 0.029(8) 0.051(11) 0.097(14) -0.035(9) 0.015(9) -0.012(7)
O3 0.026(6) 0.013(6) 0.028(6) -0.003(5) 0.011(5) -0.003(5)
O4 0.041(7) 0.016(6) 0.014(5) 0.004(4) 0.007(5) 0.001(5)
O5 0.009(5) 0.028(6) 0.010(5) -0.010(4) 0.001(4) -0.009(5)
O6 0.004(4) 0.023(6) 0.015(5) 0.004(4) 0.005(4) 0.003(4)
O7 0.016(5) 0.013(6) 0.014(5) 0.003(4) -0.002(4) 0.004(5)
O8 0.012(5) 0.016(6) 0.036(6) 0.001(5) 0.010(4) 0.004(5)
O9 0.020(5) 0.015(6) 0.020(5) -0.003(5) 0.007(4) -0.003(5)
O10 0.017(2) 0.018(3) 0.018(2) 0.0002(10) 0.0031(11) -0.0009(10)
O11 0.008(5) 0.019(6) 0.009(4) 0.000(4) 0.004(4) 0.000(4)
O12 0.005(4) 0.015(6) 0.015(5) -0.005(4) -0.001(4) -0.004(4)
O13 0.016(6) 0.031(7) 0.021(6) 0.003(5) -0.004(5) 0.004(5)
O14 0.011(2) 0.011(2) 0.011(2) 0.0000(10) 0.0012(10) 0.0002(10)
O15 0.005(4) 0.018(6) 0.019(5) -0.002(4) 0.002(4) -0.005(4)
O16 0.017(5) 0.031(7) 0.021(5) 0.007(5) 0.006(4) 0.002(5)
O17 0.010(5) 0.011(6) 0.017(5) 0.003(4) 0.006(4) 0.009(4)
O18 0.019(5) 0.015(6) 0.018(5) 0.008(4) 0.010(4) 0.002(5)
O19 0.008(5) 0.019(6) 0.012(5) -0.010(4) 0.003(4) -0.009(4)
O20 0.022(6) 0.025(6) 0.015(5) 0.009(5) 0.008(4) 0.005(5)
Si1 0.0057(14) 0.0068(14) 0.0065(13) 0.000 0.0005(9) 0.000
Cu1 0.0095(13) 0.0141(15) 0.0161(13) 0.0027(10) 0.0037(10) 0.0028(10)
W1 0.0093(3) 0.0143(4) 0.0143(3) 0.0049(2) 0.0016(2) -0.0011(2)
W2 0.0092(3) 0.0152(4) 0.0142(3) -0.0027(2) 0.0013(2) -0.0037(2)
W3 0.0074(3) 0.0139(4) 0.0125(3) 0.0011(2) 0.0036(2) -0.0003(2)
W4 0.0089(3) 0.0181(4) 0.0106(3) 0.0005(2) -0.0004(2) -0.0014(2)
W5 0.0088(3) 0.0146(4) 0.0129(3) 0.0023(2) 0.0036(2) 0.0034(2)
W6 0.0091(3) 0.0133(4) 0.0131(3) 0.0043(2) 0.0043(2) 0.0009(2)
C4 0.012(3) 0.013(3) 0.013(3) 0.0000(10) 0.0017(11) 0.0002(10)

loop_
_atom_type_symbol
_atom_type_description
_atom_type_scat_dispersion_real
_atom_type_scat_dispersion_imag
_atom_type_scat_source
C C 0.0033 0.0016 'International Tables Vol C Tables 4.2.6.8 and 6.1.1.4'
H H 0.0000 0.0000 'International Tables Vol C Tables 4.2.6.8 and 6.1.1.4'
N N 0.0061 0.0033 'International Tables Vol C Tables 4.2.6.8 and 6.1.1.4'
O O 0.0106 0.0060 'International Tables Vol C Tables 4.2.6.8 and 6.1.1.4'
Si Si 0.0817 0.0704 'International Tables Vol C Tables 4.2.6.8 and 6.1.1.4'
Cu Cu 0.3201 1.2651 'International Tables Vol C Tables 4.2.6.8 and 6.1.1.4'
W W -0.8490 6.8722 'International Tables Vol C Tables 4.2.6.8 and 6.1.1.4'

loop_
_geom_angle_atom_site_label_1
_geom_angle_atom_site_label_2
_geom_angle_atom_site_label_3
_geom_angle
_geom_angle_site_symmetry_1
_geom_angle_site_symmetry_3
N1 C1 N2 113.0(12) . .
C3 C2 N2 106.1(14) . .
C2 C3 N1 111.3(15) . .
C6 C5 C4 120.9(14) 7_546 .
C5 C6 C4 119.0(13) 7_546 .
C8 C7 C9 118.3(17) 7_556 .
C9 C8 C7 123.3(17) . 7_556
C8 C9 N4 123.1(16) . .
C8 C9 C7 118.3(16) . .
N4 C9 C7 118.3(15) . .
C12 C10 N4 104.4(17) . .
N4 C11 N5 107.3(17) . .
C1 N1 C3 104.5(12) . .
C1 N1 Cu1 129.9(10) . .
C3 N1 Cu1 125.6(10) . .
C1 N2 C2 105.1(12) . .
C1 N2 C4 128.6(12) . .
C2 N2 C4 126.3(12) . .
C11 N4 C10 111.5(16) . .
C11 N4 C9 123.6(15) . .
C10 N4 C9 124.8(16) . .
C11 N5 C12 109.0(18) . .
C10 C12 N5 107.9(17) . .
Si1 O1 W5 124.3(4) . 2
Si1 O1 W3 125.4(5) . 2
W5 O1 W3 91.4(3) 2 2
Si1 O1 W6 124.0(5) . .
W5 O1 W6 90.8(3) 2 .
W3 O1 W6 90.8(3) 2 .
Si1 O2 W4 124.5(5) . .
Si1 O2 W1 124.9(5) . .
W4 O2 W1 91.2(3) . .
Si1 O2 W2 123.7(4) . 2
W4 O2 W2 91.5(3) . 2
W1 O2 W2 91.1(3) . 2
W1 O3 Cu1 138.7(5) . 2_565
W1 O4 W2 152.5(6) . .
W3 O5 W1 151.7(5) . .
W4 O6 W1 121.4(4) . .
W1 O7 W2 123.3(5) . 2
W2 O9 W3 152.5(6) . .
W3 O11 W6 121.7(4) . 2
W5 O12 W3 122.0(4) . .
W2 O14 W4 121.5(4) 2 .
W5 O15 W4 149.8(5) 2 .
W6 O17 W5 151.8(5) . .
W6 O18 W5 121.0(5) . 2
W4 O19 W6 153.0(5) 2 .
W6 O20 Cu1 172.3(6) . .
O1 Si1 O1 111.0(7) . 2
O1 Si1 O2 108.8(4) . 2
O1 Si1 O2 109.5(5) 2 2
O1 Si1 O2 109.5(5) . .
O1 Si1 O2 108.8(4) 2 .
O2 Si1 O2 109.3(7) 2 .
N1 Cu1 N1 180.000(2) . 5_556
N1 Cu1 O20 86.3(4) . 5_556
N1 Cu1 O20 93.7(4) 5_556 5_556
N1 Cu1 O20 93.7(4) . .
N1 Cu1 O20 86.3(4) 5_556 .
O20 Cu1 O20 180.000(1) 5_556 .
N1 Cu1 O3 86.9(4) . 6_566
N1 Cu1 O3 93.1(4) 5_556 6_566
O20 Cu1 O3 87.9(4) 5_556 6_566
O20 Cu1 O3 92.1(4) . 6_566
N1 Cu1 O3 93.1(4) . 2_545
N1 Cu1 O3 86.9(4) 5_556 2_545
O20 Cu1 O3 92.1(4) 5_556 2_545
O20 Cu1 O3 87.9(4) . 2_545
O3 Cu1 O3 180.000(1) 6_566 2_545
O3 W1 O7 100.6(4) . .
O3 W1 O4 102.4(5) . .
O7 W1 O4 92.7(4) . .
O3 W1 O6 99.2(4) . .
O7 W1 O6 88.1(4) . .
O4 W1 O6 157.9(4) . .
O3 W1 O5 102.4(4) . .
O7 W1 O5 156.8(4) . .
O4 W1 O5 85.1(4) . .
O6 W1 O5 85.6(4) . .
O3 W1 O2 170.3(4) . .
O7 W1 O2 73.5(4) . .
O4 W1 O2 85.8(4) . .
O6 W1 O2 73.2(3) . .
O5 W1 O2 83.4(3) . .
O8 W2 O9 102.9(4) . .
O8 W2 O14 99.9(4) . 2
O9 W2 O14 92.4(4) . 2
O8 W2 O4 102.3(5) . .
O9 W2 O4 85.1(4) . .
O14 W2 O4 157.6(4) 2 .
O8 W2 O7 100.8(4) . 2
O9 W2 O7 155.9(4) . 2
O14 W2 O7 87.6(4) 2 2
O4 W2 O7 85.8(4) . 2
O8 W2 O2 170.4(4) . 2
O9 W2 O2 84.8(4) . 2
O14 W2 O2 73.7(3) 2 2
O4 W2 O2 83.8(4) . 2
O7 W2 O2 72.1(3) 2 2
O10 W3 O5 104.5(4) . .
O10 W3 O11 103.0(4) . .
O5 W3 O11 93.2(4) . .
O10 W3 O9 100.8(4) . .
O5 W3 O9 85.8(4) . .
O11 W3 O9 155.5(4) . .
O10 W3 O12 97.4(4) . .
O5 W3 O12 157.3(4) . .
O11 W3 O12 87.3(4) . .
O9 W3 O12 84.5(4) . .
O10 W3 O1 169.6(4) . 2
O5 W3 O1 85.7(3) . 2
O11 W3 O1 73.9(3) . 2
O9 W3 O1 81.7(3) . 2
O12 W3 O1 72.7(3) . 2
O13 W4 O19 102.6(4) . 2
O13 W4 O6 100.3(4) . .
O19 W4 O6 93.2(4) 2 .
O13 W4 O14 99.8(4) . .
O19 W4 O14 156.9(4) 2 .
O6 W4 O14 88.0(4) . .
O13 W4 O15 100.6(4) . .
O19 W4 O15 85.2(4) 2 .
O6 W4 O15 158.8(4) . .
O14 W4 O15 85.6(4) . .
O13 W4 O2 171.2(4) . .
O19 W4 O2 84.9(4) 2 .
O6 W4 O2 74.2(3) . .
O14 W4 O2 73.3(3) . .
O15 W4 O2 84.6(3) . .
O16 W5 O15 101.2(4) . 2
O16 W5 O12 98.4(4) . .
O15 W5 O12 93.0(4) 2 .
O16 W5 O17 103.8(4) . .
O15 W5 O17 85.4(4) 2 .
O12 W5 O17 157.6(4) . .
O16 W5 O18 98.7(5) . 2
O15 W5 O18 159.8(4) 2 2
O12 W5 O18 87.7(4) . 2
O17 W5 O18 86.3(4) . 2
O16 W5 O1 169.2(4) . 2
O15 W5 O1 87.0(4) 2 2
O12 W5 O1 73.9(3) . 2
O17 W5 O1 83.7(3) . 2
O18 W5 O1 73.7(4) 2 2
O20 W6 O17 100.7(4) . .
O20 W6 O18 101.1(4) . .
O17 W6 O18 92.8(4) . .
O20 W6 O19 101.7(4) . .
O17 W6 O19 85.5(4) . .
O18 W6 O19 157.0(4) . .
O20 W6 O11 100.4(4) . 2
O17 W6 O11 158.4(4) . 2
O18 W6 O11 87.4(4) . 2
O19 W6 O11 85.9(4) . 2
O20 W6 O1 172.5(4) . .
O17 W6 O1 85.6(3) . .
O18 W6 O1 74.4(4) . .
O19 W6 O1 82.6(4) . .
O11 W6 O1 73.6(3) 2 .
C5 C4 C6 120.1(13) . .
C5 C4 N2 119.5(13) . .
C6 C4 N2 120.2(12) . .

loop_
_geom_bond_atom_site_label_1
_geom_bond_atom_site_label_2
_geom_bond_distance
_geom_bond_site_symmetry_2
C1 N1 1.310(18) .
C1 N2 1.331(16) .
C2 C3 1.32(2) .
C2 N2 1.405(18) .
C3 N1 1.367(19) .
C5 C6 1.35(2) 7_546
C5 C4 1.382(17) .
C6 C5 1.35(2) 7_546
C6 C4 1.384(19) .
C7 C8 1.37(2) 7_556
C7 C9 1.43(3) .
C8 C9 1.33(2) .
C8 C7 1.37(2) 7_556
C9 N4 1.42(2) .
C10 C12 1.39(3) .
C10 N4 1.41(2) .
C11 N4 1.33(2) .
C11 N5 1.36(2) .
N1 Cu1 1.943(12) .
N2 C4 1.419(17) .
N5 C12 1.40(3) .
O1 Si1 1.607(9) .
O1 W5 2.347(9) 2
O1 W3 2.362(8) 2
O1 W6 2.363(9) .
O2 Si1 1.636(9) .
O2 W4 2.338(8) .
O2 W1 2.349(9) .
O2 W2 2.362(8) 2
O3 W1 1.737(10) .
O3 Cu1 2.314(10) 2_565
O4 W1 1.880(10) .
O4 W2 1.935(10) .
O5 W3 1.875(10) .
O5 W1 1.944(10) .
O6 W4 1.896(9) .
O6 W1 1.944(9) .
O7 W1 1.877(9) .
O7 W2 1.944(9) 2
O8 W2 1.722(10) .
O9 W2 1.891(9) .
O9 W3 1.930(9) .
O10 W3 1.690(10) .
O11 W3 1.916(9) .
O11 W6 1.935(9) 2
O12 W5 1.900(8) .
O12 W3 1.951(9) .
O13 W4 1.695(11) .
O14 W2 1.898(9) 2
O14 W4 1.959(9) .
O15 W5 1.886(9) 2
O15 W4 1.966(9) .
O16 W5 1.693(10) .
O17 W6 1.865(8) .
O17 W5 1.954(9) .
O18 W6 1.894(10) .
O18 W5 1.958(9) 2
O19 W4 1.880(9) 2
O19 W6 1.924(9) .
O20 W6 1.738(9) .
O20 Cu1 2.121(9) .
Si1 O1 1.607(9) 2
Si1 O2 1.636(9) 2
Cu1 N1 1.943(12) 5_556
Cu1 O20 2.121(10) 5_556
Cu1 O3 2.314(10) 6_566
Cu1 O3 2.314(10) 2_545
W2 O14 1.898(9) 2
W2 O7 1.944(9) 2
W2 O2 2.362(9) 2
W3 O1 2.362(9) 2
W4 O19 1.880(9) 2
W5 O15 1.886(9) 2
W5 O18 1.958(9) 2
W5 O1 2.347(9) 2
W6 O11 1.935(9) 2
